data_4115065
loop_
_publ_author_name
'Mikio Yasutake'
'Toru Koga'
'Youichi Sakamoto'
'Shingo Komatsu'
'Ming Zhou'
'Katsuya Sako'
'Hitoshi Tatemitsu'
'Satoru Onaka'
'Yoshio Aso'
'Shinobu Inoue'
'Teruo Shinmyozu'

_publ_section_title
;
 An Alternative Synthetic Route of [35](1,2,3,4,5)Cyclophane, and
 Structural Properties of Multibridged [3n]Cyclophanes and Their
 Charge-Transfer Complexes in the Solid State1
;
_journal_name_full 'Journal of the American Chemical Society'
_journal_page_first 10136
_journal_page_last 10145
_journal_paper_doi 10.1021/ja012363k
_journal_volume 124
_journal_year 2002
_chemical_formula_moiety 'C27 H30 O '
_chemical_formula_sum 'C27 H30 O'
_chemical_formula_weight 370.53
_space_group_IT_number 14
_symmetry_cell_setting monoclinic
_symmetry_Int_Tables_number 14
_symmetry_space_group_name_Hall '-P 2ybc'
_symmetry_space_group_name_H-M 'P 1 21/c 1'
_cell_angle_alpha 90
_cell_angle_beta 107.114(2)
_cell_angle_gamma 90
_cell_formula_units_Z 4
_cell_length_a 13.2315(6)
_cell_length_b 8.9813(4)
_cell_length_c 16.1758(6)
_cell_measurement_reflns_used 21431
_cell_measurement_temperature 93.2
_cell_measurement_theta_max 27.5
_cell_measurement_theta_min 2.4
_cell_volume 1837.15(14)
_computing_cell_refinement PROCESS-AUTO
_computing_data_collection PROCESS-AUTO
_computing_data_reduction 'teXsan Ver. 1.10'
_computing_publication_material 'teXsan Ver. 1.10'
_computing_structure_refinement 'teXsan Ver. 1.10'
_computing_structure_solution SIR92
_diffrn_measured_fraction_theta_full 0.9902
_diffrn_measured_fraction_theta_max 0.9902
_diffrn_measurement_device_type 'Rigaku RAXIS-RAPID Imaging Plate'
_diffrn_measurement_method \w
_diffrn_radiation_type 'Mo K\a'
_diffrn_radiation_wavelength 0.7107
_diffrn_reflns_av_R_equivalents 0.029
_diffrn_reflns_limit_h_max 17
_diffrn_reflns_limit_h_min 0
_diffrn_reflns_limit_k_max 11
_diffrn_reflns_limit_k_min 0
_diffrn_reflns_limit_l_max 20
_diffrn_reflns_limit_l_min -21
_diffrn_reflns_number 14832
_diffrn_reflns_theta_full 27.48
_diffrn_reflns_theta_max 27.48
_exptl_absorpt_coefficient_mu 0.079
_exptl_absorpt_correction_T_max 0.977
_exptl_absorpt_correction_T_min 0.727
_exptl_absorpt_correction_type multi-scan
_exptl_absorpt_process_details '(Higashi, 1995)'
_exptl_crystal_colour colorless
_exptl_crystal_density_diffrn 1.340
_exptl_crystal_description prism
_exptl_crystal_size_max 0.500
_exptl_crystal_size_mid 0.500
_exptl_crystal_size_min 0.300
_refine_diff_density_max 0.33
_refine_diff_density_min -0.22
_refine_ls_extinction_coef 0.035(4)
_refine_ls_extinction_method 'Zachariasen(1967) type 2 gaussian isotropic'
_refine_ls_goodness_of_fit_ref 1.354
_refine_ls_hydrogen_treatment noref
_refine_ls_number_parameters 263
_refine_ls_number_reflns 3296
_refine_ls_R_factor_gt 0.0409
_refine_ls_shift/su_max 0.0031
_refine_ls_structure_factor_coef F
_refine_ls_weighting_details 'w = 1/[\s^2^(Fo) + 0.00164|Fo|^2^]'
_refine_ls_weighting_scheme calc
_refine_ls_wR_factor_ref 0.0646
_reflns_number_gt 3296
_reflns_number_total 4170
_reflns_threshold_expression F^2^>3.0\s(F^2^)
_cod_data_source_file ja012363k_15.cif
_cod_data_source_block 35CPone-18
_cod_original_cell_volume 1837.1(1)
_cod_original_formula_sum 'C27 H30 O '
_cod_database_code 4115065

loop_
_symmetry_equiv_pos_as_xyz
x,y,z
-x,1/2+y,1/2-z
-x,-y,-z
x,1/2-y,1/2+z

loop_
_atom_site_label
_atom_site_type_symbol
_atom_site_fract_x
_atom_site_fract_y
_atom_site_fract_z
_atom_site_U_iso_or_equiv
_atom_site_adp_type
_atom_site_occupancy
_atom_site_calc_flag
_atom_site_refinement_flags
O(1) O 0.4287(1) 0.2501(2) 0.96284(8) 0.0275(3) Uani 0.75 d P
O(2) O 0.1815(3) -0.0449(4) 0.9563(2) 0.0232(10) Uani 0.25 d P
C(1) C 0.38877(9) 0.0896(2) 0.76752(8) 0.0193(3) Uani 1.00 d .
C(2) C 0.35670(9) 0.1024(1) 0.67688(8) 0.0166(3) Uani 1.00 d .
C(3) C 0.28595(10) 0.2140(1) 0.63904(8) 0.0175(3) Uani 1.00 d .
C(4) C 0.23686(10) 0.3062(1) 0.68546(8) 0.0169(3) Uani 1.00 d .
C(5) C 0.26876(10) 0.2964(1) 0.77606(8) 0.0171(3) Uani 1.00 d .
C(6) C 0.34605(10) 0.1883(2) 0.81581(8) 0.0191(3) Uani 1.00 d .
C(7) C 0.3746(1) 0.1678(2) 0.91335(8) 0.0260(3) Uani 1.00 d .
C(8) C 0.3352(1) 0.0301(2) 0.95020(8) 0.0265(3) Uani 1.00 d .
C(9) C 0.2225(1) -0.0324(2) 0.90886(9) 0.0262(4) Uani 1.00 d .
C(10) C 0.17974(10) -0.0324(1) 0.81064(8) 0.0165(3) Uani 1.00 d .
C(11) C 0.22315(9) -0.1304(1) 0.76234(8) 0.0174(3) Uani 1.00 d .
C(12) C 0.18561(9) -0.1265(1) 0.67161(8) 0.0149(3) Uani 1.00 d .
C(13) C 0.10440(9) -0.0283(1) 0.63310(8) 0.0154(3) Uani 1.00 d .
C(14) C 0.06525(9) 0.0771(1) 0.67963(8) 0.0147(3) Uani 1.00 d .
C(15) C 0.10247(9) 0.0749(1) 0.77043(8) 0.0144(3) Uani 1.00 d .
C(16) C 0.06624(10) 0.1911(1) 0.82440(8) 0.0175(3) Uani 1.00 d .
C(17) C 0.15075(10) 0.2981(1) 0.87845(8) 0.0190(3) Uani 1.00 d .
C(18) C 0.2156(1) 0.3876(1) 0.83096(8) 0.0202(3) Uani 1.00 d .
C(19) C 0.1425(1) 0.3963(1) 0.63239(9) 0.0223(3) Uani 1.00 d .
C(20) C 0.0511(1) 0.2993(1) 0.57742(8) 0.0207(3) Uani 1.00 d .
C(21) C -0.00585(10) 0.1977(2) 0.62646(8) 0.0188(3) Uani 1.00 d .
C(22) C 0.23722(10) -0.2095(1) 0.61283(8) 0.0186(3) Uani 1.00 d .
C(23) C 0.29539(10) -0.1064(1) 0.56468(8) 0.0187(3) Uani 1.00 d .
C(24) C 0.38819(10) -0.0082(1) 0.61741(8) 0.0190(3) Uani 1.00 d .
C(25) C 0.4653(1) -0.0319(2) 0.81232(9) 0.0246(3) Uani 1.00 d .
C(26) C 0.4242(1) -0.1939(2) 0.79891(9) 0.0259(3) Uani 1.00 d .
C(27) C 0.3138(1) -0.2331(2) 0.80704(9) 0.0238(3) Uani 1.00 d .
H(1) H 0.2627 0.2190 0.5781 0.0185 Uiso 1.00 calc .
H(2) H 0.3644 0.2900 0.9488 0.0087 Uiso 0.25 calc P
H(3) H 0.4714 0.1928 0.9527 0.0069 Uiso 0.25 calc P
H(4) H 0.3828 -0.0464 0.9493 0.0261 Uiso 1.00 calc .
H(5) H 0.3426 0.0478 1.0123 0.0374 Uiso 1.00 calc .
H(6) H 0.2199 -0.1481 0.9274 0.0155 Uiso 0.75 calc P
H(7) H 0.1712 0.0268 0.9338 0.0276 Uiso 0.75 calc P
H(8) H 0.0774 -0.0269 0.5653 0.0134 Uiso 1.00 calc .
H(9) H 0.0101 0.2526 0.7868 0.0223 Uiso 1.00 calc .
H(10) H 0.0323 0.1378 0.8599 0.0257 Uiso 1.00 calc .
H(11) H 0.1136 0.3722 0.9059 0.0224 Uiso 1.00 calc .
H(12) H 0.1984 0.2380 0.9280 0.0179 Uiso 1.00 calc .
H(13) H 0.2680 0.4437 0.8739 0.0264 Uiso 1.00 calc .
H(14) H 0.1641 0.4626 0.7931 0.0344 Uiso 1.00 calc .
H(15) H 0.1147 0.4643 0.6722 0.0324 Uiso 1.00 calc .
H(16) H 0.1670 0.4627 0.5921 0.0314 Uiso 1.00 calc .
H(17) H -0.0022 0.3691 0.5417 0.0265 Uiso 1.00 calc .
H(18) H 0.0786 0.2397 0.5390 0.0295 Uiso 1.00 calc .
H(19) H -0.0675 0.1456 0.5826 0.0207 Uiso 1.00 calc .
H(20) H -0.0354 0.2605 0.6619 0.0336 Uiso 1.00 calc .
H(21) H 0.1767 -0.2607 0.5623 0.0236 Uiso 1.00 calc .
H(22) H 0.2855 -0.2885 0.6429 0.0216 Uiso 1.00 calc .
H(23) H 0.2436 -0.0389 0.5260 0.0199 Uiso 1.00 calc .
H(24) H 0.3207 -0.1703 0.5265 0.0238 Uiso 1.00 calc .
H(25) H 0.4162 0.0508 0.5776 0.0263 Uiso 1.00 calc .
H(26) H 0.4479 -0.0721 0.6510 0.0225 Uiso 1.00 calc .
H(27) H 0.5326 -0.0305 0.7922 0.0301 Uiso 1.00 calc .
H(28) H 0.4920 -0.0140 0.8758 0.0306 Uiso 1.00 calc .
H(29) H 0.4266 -0.2278 0.7404 0.0282 Uiso 1.00 calc .
H(30) H 0.4738 -0.2598 0.8414 0.0306 Uiso 1.00 calc .
H(31) H 0.2945 -0.3385 0.7806 0.0308 Uiso 1.00 calc .
H(32) H 0.3202 -0.2468 0.8696 0.0339 Uiso 1.00 calc .

loop_
_atom_site_aniso_label
_atom_site_aniso_U_11
_atom_site_aniso_U_22
_atom_site_aniso_U_33
_atom_site_aniso_U_12
_atom_site_aniso_U_13
_atom_site_aniso_U_23
O(1) 0.0246(7) 0.0373(8) 0.0194(6) -0.0070(6) .0048(5) -0.0081(6)
O(2) 0.028(2) 0.025(2) 0.021(2) -0.003(2) 0.014(2) 0.001(2)
C(1) 0.0132(6) 0.0264(7) 0.0182(6) -0.0006(5) .0045(5) -0.0034(5)
C(2) 0.0140(5) 0.0205(6) 0.0177(6) -0.0056(4) .0085(5) -0.0034(5)
C(3) 0.0205(6) 0.0183(6) 0.0148(6) -0.0060(5) .0072(5) -0.0017(5)
C(4) 0.0196(6) 0.0132(6) 0.0191(6) -0.0045(4) .0073(5) -0.0005(5)
C(5) 0.0179(6) 0.0161(6) 0.0193(6) -0.0054(4) .0084(5) -0.0035(5)
C(6) 0.0155(6) 0.0277(7) 0.0143(6) -0.0028(5) .0045(5) -0.0035(5)
C(7) 0.0185(6) 0.0428(9) 0.0149(6) 0.0098(6) 0.0024(5) -0.0038(6)
C(8) 0.0242(7) 0.0413(8) 0.0121(6) 0.0122(6) 0.0025(5) 0.0020(6)
C(9) 0.0252(7) 0.0385(8) 0.0156(6) 0.0119(6) 0.0070(6) 0.0049(6)
C(10) 0.0155(6) 0.0207(6) 0.0144(6) 0.0001(5) 0.0060(5) 0.0025(5)
C(11) 0.0173(6) 0.0175(6) 0.0187(6) 0.0018(5) 0.0073(5) 0.0044(5)
C(12) 0.0157(5) 0.0126(5) 0.0181(6) -0.0023(4) .0075(5) -0.0011(5)
C(13) 0.0151(6) 0.0165(6) 0.0151(6) -0.0031(4) .0051(5) -0.0006(5)
C(14) 0.0127(5) 0.0158(6) 0.0159(6) -0.0011(4) 0.0046(5) 0.0006(4)
C(15) 0.0124(5) 0.0155(6) 0.0161(6) -0.0021(4) 0.0056(5) 0.0000(4)
C(16) 0.0164(6) 0.0222(6) 0.0150(6) 0.0017(5) 0.0063(5) -0.0001(5)
C(17) 0.0203(6) 0.0230(6) 0.0147(6) 0.0021(5) 0.0069(5) -0.0026(5)
C(18) 0.0243(6) 0.0189(6) 0.0194(6) -0.0018(5) .0096(5) -0.0043(5)
C(19) 0.0311(7) 0.0152(6) 0.0210(6) 0.0031(5) 0.0082(6) 0.0029(5)
C(20) 0.0247(7) 0.0211(6) 0.0152(6) 0.0070(5) 0.0041(5) 0.0043(5)
C(21) 0.0178(6) 0.0227(7) 0.0152(6) 0.0066(5) 0.0037(5) 0.0014(5)
C(22) 0.0212(6) 0.0158(6) 0.0202(6) 0.0007(5) 0.0084(5) -0.0014(5)
C(23) 0.0210(6) 0.0205(6) 0.0168(6) -0.0012(5) .0090(5) -0.0048(5)
C(24) 0.0179(6) 0.0235(6) 0.0182(6) -0.0018(5) .0093(5) -0.0033(5)
C(25) 0.0151(6) 0.0384(8) 0.0191(7) 0.0083(5) 0.0031(5) -0.0025(6)
C(26) 0.0213(6) 0.0341(8) 0.0233(7) 0.0132(6) 0.0080(6) 0.0062(6)
C(27) 0.0262(7) 0.0260(7) 0.0206(6) 0.0108(5) 0.0089(6) 0.0083(5)

loop_
_atom_type_symbol
_atom_type_description
_atom_type_scat_dispersion_real
_atom_type_scat_dispersion_imag
_atom_type_scat_source
C C 0.003 0.002
;International Tables for Crystallography
(1992, Vol. C, Tables 4.2.6.8 and 6.1.1.1)
;
H H 0.000 0.000
;International Tables for Crystallography
(1992, Vol. C, Table 6.1.1.2)
;
O O 0.011 0.006
;International Tables for Crystallography
(1992, Vol. C, Tables 4.2.6.8 and 6.1.1.1)
;

loop_
_geom_angle_atom_site_label_1
_geom_angle_atom_site_label_2
_geom_angle_atom_site_label_3
_geom_angle
_geom_angle_site_symmetry_2
_geom_angle_site_symmetry_3
_geom_angle_publ_flag
C(2) C(1) C(6) 118.7(1) 1_555 1_555 yes
C(2) C(1) C(25) 120.7(1) 1_555 1_555 yes
C(6) C(1) C(25) 120.6(1) 1_555 1_555 yes
C(1) C(2) C(3) 118.5(1) 1_555 1_555 yes
C(1) C(2) C(24) 123.4(1) 1_555 1_555 yes
C(3) C(2) C(24) 117.9(1) 1_555 1_555 yes
C(2) C(3) C(4) 123.4(1) 1_555 1_555 yes
C(3) C(4) C(5) 118.6(1) 1_555 1_555 yes
C(3) C(4) C(19) 116.4(1) 1_555 1_555 yes
C(5) C(4) C(19) 124.5(1) 1_555 1_555 yes
C(4) C(5) C(6) 118.1(1) 1_555 1_555 yes
C(4) C(5) C(18) 121.7(1) 1_555 1_555 yes
C(6) C(5) C(18) 119.9(1) 1_555 1_555 yes
C(1) C(6) C(5) 122.3(1) 1_555 1_555 yes
C(1) C(6) C(7) 118.8(1) 1_555 1_555 yes
C(5) C(6) C(7) 118.6(1) 1_555 1_555 yes
O(1) C(7) C(6) 123.3(1) 1_555 1_555 yes
O(1) C(7) C(8) 117.1(1) 1_555 1_555 yes
C(6) C(7) C(8) 119.5(1) 1_555 1_555 yes
C(7) C(8) C(9) 121.3(1) 1_555 1_555 yes
O(2) C(9) C(8) 110.8(2) 1_555 1_555 yes
O(2) C(9) C(10) 129.7(2) 1_555 1_555 yes
C(8) C(9) C(10) 117.8(1) 1_555 1_555 yes
C(9) C(10) C(11) 119.5(1) 1_555 1_555 yes
C(9) C(10) C(15) 118.4(1) 1_555 1_555 yes
C(11) C(10) C(15) 121.9(1) 1_555 1_555 yes
C(10) C(11) C(12) 119.2(1) 1_555 1_555 yes
C(10) C(11) C(27) 120.7(1) 1_555 1_555 yes
C(12) C(11) C(27) 120.0(1) 1_555 1_555 yes
C(11) C(12) C(13) 118.3(1) 1_555 1_555 yes
C(11) C(12) C(22) 123.8(1) 1_555 1_555 yes
C(13) C(12) C(22) 117.5(1) 1_555 1_555 yes
C(12) C(13) C(14) 123.2(1) 1_555 1_555 yes
C(13) C(14) C(15) 118.8(1) 1_555 1_555 yes
C(13) C(14) C(21) 116.2(1) 1_555 1_555 yes
C(15) C(14) C(21) 124.6(1) 1_555 1_555 yes
C(10) C(15) C(14) 118.2(1) 1_555 1_555 yes
C(10) C(15) C(16) 120.6(1) 1_555 1_555 yes
C(14) C(15) C(16) 121.1(1) 1_555 1_555 yes
C(15) C(16) C(17) 117.05(10) 1_555 1_555 yes
C(16) C(17) C(18) 117.54(10) 1_555 1_555 yes
C(5) C(18) C(17) 115.6(1) 1_555 1_555 yes
C(4) C(19) C(20) 113.5(1) 1_555 1_555 yes
C(19) C(20) C(21) 117.14(10) 1_555 1_555 yes
C(14) C(21) C(20) 113.38(10) 1_555 1_555 yes
C(12) C(22) C(23) 113.67(10) 1_555 1_555 yes
C(22) C(23) C(24) 119.6(1) 1_555 1_555 yes
C(2) C(24) C(23) 113.53(10) 1_555 1_555 yes
C(1) C(25) C(26) 116.8(1) 1_555 1_555 yes
C(25) C(26) C(27) 120.4(1) 1_555 1_555 yes
C(11) C(27) C(26) 117.1(1) 1_555 1_555 yes

loop_
_geom_bond_atom_site_label_1
_geom_bond_atom_site_label_2
_geom_bond_distance
_geom_bond_publ_flag
O(1) C(7) 1.167(2) yes
O(2) C(9) 1.068(4) yes
C(1) C(2) 1.406(2) yes
C(1) C(6) 1.406(2) yes
C(1) C(25) 1.520(2) yes
C(2) C(3) 1.385(2) yes
C(2) C(24) 1.523(2) yes
C(3) C(4) 1.399(2) yes
C(4) C(5) 1.403(2) yes
C(4) C(19) 1.523(2) yes
C(5) C(6) 1.419(2) yes
C(5) C(18) 1.524(2) yes
C(6) C(7) 1.522(2) yes
C(7) C(8) 1.529(2) yes
C(8) C(9) 1.549(2) yes
C(9) C(10) 1.521(2) yes
C(10) C(11) 1.407(2) yes
C(10) C(15) 1.416(2) yes
C(11) C(12) 1.405(2) yes
C(11) C(27) 1.518(2) yes
C(12) C(13) 1.388(2) yes
C(12) C(22) 1.520(2) yes
C(13) C(14) 1.400(2) yes
C(14) C(15) 1.405(2) yes
C(14) C(21) 1.524(2) yes
C(15) C(16) 1.526(2) yes
C(16) C(17) 1.537(2) yes
C(17) C(18) 1.536(2) yes
C(19) C(20) 1.543(2) yes
C(20) C(21) 1.543(2) yes
C(22) C(23) 1.552(2) yes
C(23) C(24) 1.548(2) yes
C(25) C(26) 1.546(2) yes
C(26) C(27) 1.545(2) yes

loop_
_geom_contact_atom_site_label_1
_geom_contact_atom_site_label_2
_geom_contact_distance
_geom_contact_site_symmetry_2
O(1) C(24) 3.564(2) 4_555
O(2) C(21) 3.272(4) 2_546
O(2) C(22) 3.274(4) 4_545
O(2) C(20) 3.277(4) 2_546
O(2) C(19) 3.321(4) 4_555
C(1) C(26) 3.553(2) 2_656
C(2) C(26) 3.352(2) 2_656
C(13) C(16) 3.583(2) 2_546

loop_
_geom_torsion_atom_site_label_1
_geom_torsion_atom_site_label_2
_geom_torsion_atom_site_label_3
_geom_torsion_atom_site_label_4
_geom_torsion
_geom_torsion_site_symmetry_1
_geom_torsion_site_symmetry_2
_geom_torsion_site_symmetry_3
_geom_torsion_site_symmetry_4
_geom_torsion_publ_flag
O(1) C(7) C(6) C(1) 110.0(2) 1_555 1_555 1_555 1_555 yes
O(1) C(7) C(6) C(5) -76.5(2) 1_555 1_555 1_555 1_555 yes
O(1) C(7) C(8) C(9) 142.9(1) 1_555 1_555 1_555 1_555 yes
O(2) C(9) C(8) C(7) -127.3(3) 1_555 1_555 1_555 1_555 yes
O(2) C(9) C(10) C(11) -126.1(3) 1_555 1_555 1_555 1_555 yes
O(2) C(9) C(10) C(15) 58.6(4) 1_555 1_555 1_555 1_555 yes
C(1) C(2) C(3) C(4) -6.2(2) 1_555 1_555 1_555 1_555 yes
C(1) C(2) C(24) C(23) 109.5(1) 1_555 1_555 1_555 1_555 yes
C(1) C(6) C(5) C(4) -1.8(2) 1_555 1_555 1_555 1_555 yes
C(1) C(6) C(5) C(18) 172.6(1) 1_555 1_555 1_555 1_555 yes
C(1) C(6) C(7) C(8) -67.5(2) 1_555 1_555 1_555 1_555 yes
C(1) C(25) C(26) C(27) -45.7(2) 1_555 1_555 1_555 1_555 yes
C(2) C(1) C(6) C(5) 2.5(2) 1_555 1_555 1_555 1_555 yes
C(2) C(1) C(6) C(7) 175.7(1) 1_555 1_555 1_555 1_555 yes
C(2) C(1) C(25) C(26) -68.2(2) 1_555 1_555 1_555 1_555 yes
C(2) C(3) C(4) C(5) 7.0(2) 1_555 1_555 1_555 1_555 yes
C(2) C(3) C(4) C(19) -165.6(1) 1_555 1_555 1_555 1_555 yes
C(2) C(24) C(23) C(22) -60.5(2) 1_555 1_555 1_555 1_555 yes
C(3) C(2) C(1) C(6) 1.4(2) 1_555 1_555 1_555 1_555 yes
C(3) C(2) C(1) C(25) 179.3(1) 1_555 1_555 1_555 1_555 yes
C(3) C(2) C(24) C(23) -65.1(1) 1_555 1_555 1_555 1_555 yes
C(3) C(4) C(5) C(6) -2.8(2) 1_555 1_555 1_555 1_555 yes
C(3) C(4) C(5) C(18) -177.1(1) 1_555 1_555 1_555 1_555 yes
C(3) C(4) C(19) C(20) 59.9(1) 1_555 1_555 1_555 1_555 yes
C(4) C(3) C(2) C(24) 168.6(1) 1_555 1_555 1_555 1_555 yes
C(4) C(5) C(6) C(7) -175.0(1) 1_555 1_555 1_555 1_555 yes
C(4) C(5) C(18) C(17) 112.0(1) 1_555 1_555 1_555 1_555 yes
C(4) C(19) C(20) C(21) 65.2(1) 1_555 1_555 1_555 1_555 yes
C(5) C(4) C(19) C(20) -112.1(1) 1_555 1_555 1_555 1_555 yes
C(5) C(6) C(1) C(25) -175.5(1) 1_555 1_555 1_555 1_555 yes
C(5) C(6) C(7) C(8) 106.0(1) 1_555 1_555 1_555 1_555 yes
C(5) C(18) C(17) C(16) -52.8(2) 1_555 1_555 1_555 1_555 yes
C(6) C(1) C(2) C(24) -173.2(1) 1_555 1_555 1_555 1_555 yes
C(6) C(1) C(25) C(26) 109.7(1) 1_555 1_555 1_555 1_555 yes
C(6) C(5) C(4) C(19) 169.1(1) 1_555 1_555 1_555 1_555 yes
C(6) C(5) C(18) C(17) -62.1(1) 1_555 1_555 1_555 1_555 yes
C(6) C(7) C(8) C(9) -39.4(2) 1_555 1_555 1_555 1_555 yes
C(7) C(6) C(1) C(25) -2.2(2) 1_555 1_555 1_555 1_555 yes
C(7) C(6) C(5) C(18) -0.6(2) 1_555 1_555 1_555 1_555 yes
C(7) C(8) C(9) C(10) 39.4(2) 1_555 1_555 1_555 1_555 yes
C(8) C(9) C(10) C(11) 70.1(2) 1_555 1_555 1_555 1_555 yes
C(8) C(9) C(10) C(15) -105.2(1) 1_555 1_555 1_555 1_555 yes
C(9) C(10) C(11) C(12) -178.0(1) 1_555 1_555 1_555 1_555 yes
C(9) C(10) C(11) C(27) -1.5(2) 1_555 1_555 1_555 1_555 yes
C(9) C(10) C(15) C(14) 178.3(1) 1_555 1_555 1_555 1_555 yes
C(9) C(10) C(15) C(16) 2.2(2) 1_555 1_555 1_555 1_555 yes
C(10) C(11) C(12) C(13) -1.9(2) 1_555 1_555 1_555 1_555 yes
C(10) C(11) C(12) C(22) 170.4(1) 1_555 1_555 1_555 1_555 yes
C(10) C(11) C(27) C(26) -106.9(1) 1_555 1_555 1_555 1_555 yes
C(10) C(15) C(14) C(13) 1.2(2) 1_555 1_555 1_555 1_555 yes
C(10) C(15) C(14) C(21) -171.2(1) 1_555 1_555 1_555 1_555 yes
C(10) C(15) C(16) C(17) 60.9(2) 1_555 1_555 1_555 1_555 yes
C(11) C(10) C(15) C(14) 3.2(2) 1_555 1_555 1_555 1_555 yes
C(11) C(10) C(15) C(16) -172.9(1) 1_555 1_555 1_555 1_555 yes
C(11) C(12) C(13) C(14) 6.5(2) 1_555 1_555 1_555 1_555 yes
C(11) C(12) C(22) C(23) -108.4(1) 1_555 1_555 1_555 1_555 yes
C(11) C(27) C(26) C(25) 45.4(2) 1_555 1_555 1_555 1_555 yes
C(12) C(11) C(10) C(15) -2.9(2) 1_555 1_555 1_555 1_555 yes
C(12) C(11) C(27) C(26) 69.5(2) 1_555 1_555 1_555 1_555 yes
C(12) C(13) C(14) C(15) -6.2(2) 1_555 1_555 1_555 1_555 yes
C(12) C(13) C(14) C(21) 166.9(1) 1_555 1_555 1_555 1_555 yes
C(12) C(22) C(23) C(24) 60.4(1) 1_555 1_555 1_555 1_555 yes
C(13) C(12) C(11) C(27) -178.4(1) 1_555 1_555 1_555 1_555 yes
C(13) C(12) C(22) C(23) 63.9(1) 1_555 1_555 1_555 1_555 yes
C(13) C(14) C(15) C(16) 177.3(1) 1_555 1_555 1_555 1_555 yes
C(13) C(14) C(21) C(20) -63.6(1) 1_555 1_555 1_555 1_555 yes
C(14) C(13) C(12) C(22) -166.3(1) 1_555 1_555 1_555 1_555 yes
C(14) C(15) C(16) C(17) -115.1(1) 1_555 1_555 1_555 1_555 yes
C(14) C(21) C(20) C(19) -64.3(1) 1_555 1_555 1_555 1_555 yes
C(15) C(10) C(11) C(27) 173.6(1) 1_555 1_555 1_555 1_555 yes
C(15) C(14) C(21) C(20) 109.0(1) 1_555 1_555 1_555 1_555 yes
C(15) C(16) C(17) C(18) 54.9(2) 1_555 1_555 1_555 1_555 yes
C(16) C(15) C(14) C(21) 4.9(2) 1_555 1_555 1_555 1_555 yes
C(18) C(5) C(4) C(19) -5.2(2) 1_555 1_555 1_555 1_555 yes
C(22) C(12) C(11) C(27) -6.1(2) 1_555 1_555 1_555 1_555 yes
C(24) C(2) C(1) C(25) 4.8(2) 1_555 1_555 1_555 1_555 yes
